data_7245316
loop_
_publ_author_name
'Mroweh, Nabil'
'Cauchy, Thomas'
'Vanthuyne, Nicolas'
'Avarvari, Narcis'

_publ_section_title
;
 Chiral diethyl-EDT-TTF and tetraethyl-BEDT-TTF: synthesis, structural
 characterization, radical cation salt and charge transfer complexes
;
_journal_name_full CrystEngComm
_journal_paper_doi 10.1039/D2CE00857B
_journal_year 2022
_chemical_absolute_configuration syn
_chemical_formula_sum 'C18 H24 S8'
_chemical_formula_weight 496.85
_space_group_crystal_system monoclinic
_space_group_IT_number 4
_space_group_name_Hall 'P 2yb'
_space_group_name_H-M_alt 'P 1 21 1'
_atom_sites_solution_hydrogens geom
_audit_creation_method SHELXL-2016/4
_audit_update_record
;
2022-06-17 deposited with the CCDC.	2022-08-05 downloaded from the CCDC.
;
_cell_angle_alpha 90
_cell_angle_beta 92.804(2)
_cell_angle_gamma 90
_cell_formula_units_Z 2
_cell_length_a 8.0812(2)
_cell_length_b 10.1708(2)
_cell_length_c 13.7159(3)
_cell_measurement_reflns_used 5825
_cell_measurement_temperature 149.8(7)
_cell_measurement_theta_max 71.8770
_cell_measurement_theta_min 3.1880
_cell_volume 1125.99(4)
_computing_structure_refinement 'SHELXL-2016/4 (Sheldrick, 2016)'
_computing_structure_solution 'SHELXT 2018/2 (Sheldrick, 2018)'
_diffrn_ambient_temperature 149.8(7)
_diffrn_measured_fraction_theta_full 0.996
_diffrn_measured_fraction_theta_max 0.991
_diffrn_measurement_device 'four-circle diffractometer'
_diffrn_measurement_device_type 'SuperNova, Single source at offset/far, AtlasS2'
_diffrn_radiation_type CuK\a
_diffrn_radiation_wavelength 1.54184
_diffrn_reflns_av_R_equivalents 0.0357
_diffrn_reflns_av_unetI/netI 0.0478
_diffrn_reflns_Laue_measured_fraction_full 0.996
_diffrn_reflns_Laue_measured_fraction_max 0.991
_diffrn_reflns_limit_h_max 9
_diffrn_reflns_limit_h_min -9
_diffrn_reflns_limit_k_max 12
_diffrn_reflns_limit_k_min -12
_diffrn_reflns_limit_l_max 16
_diffrn_reflns_limit_l_min -16
_diffrn_reflns_number 8408
_diffrn_reflns_point_group_measured_fraction_full 0.980
_diffrn_reflns_point_group_measured_fraction_max 0.968
_diffrn_reflns_theta_full 70.000
_diffrn_reflns_theta_max 72.009
_diffrn_reflns_theta_min 3.226
_exptl_absorpt_coefficient_mu 7.352
_exptl_crystal_colour yellow
_exptl_crystal_density_diffrn 1.465
_exptl_crystal_description Block
_exptl_crystal_F_000 520
_refine_diff_density_max 0.446
_refine_diff_density_min -0.264
_refine_diff_density_rms 0.057
_refine_ls_abs_structure_details
;
 Flack x determined using 1821 quotients [(I+)-(I-)]/[(I+)+(I-)]
 (Parsons, Flack and Wagner, Acta Cryst. B69 (2013) 249-259).
;
_refine_ls_abs_structure_Flack -0.024(17)
_refine_ls_extinction_method none
_refine_ls_goodness_of_fit_ref 1.050
_refine_ls_hydrogen_treatment constr
_refine_ls_matrix_type full
_refine_ls_number_parameters 239
_refine_ls_number_reflns 4263
_refine_ls_number_restraints 1
_refine_ls_restrained_S_all 1.050
_refine_ls_R_factor_all 0.0316
_refine_ls_R_factor_gt 0.0300
_refine_ls_shift/su_max 0.000
_refine_ls_shift/su_mean 0.000
_refine_ls_structure_factor_coef Fsqd
_refine_ls_weighting_details 'w=1/[\s^2^(Fo^2^)+(0.0393P)^2^] where P=(Fo^2^+2Fc^2^)/3'
_refine_ls_weighting_scheme calc
_refine_ls_wR_factor_gt 0.0743
_refine_ls_wR_factor_ref 0.0762
_reflns_Friedel_coverage 0.845
_reflns_Friedel_fraction_full 0.961
_reflns_Friedel_fraction_max 0.942
_reflns_number_gt 4116
_reflns_number_total 4263
_reflns_threshold_expression 'I > 2\s(I)'
_cod_data_source_file d2ce00857b3.cif
_cod_data_source_block shelx
_cod_original_sg_symbol_H-M 'P 21'
_cod_database_code 7245316
_shelx_shelxl_version_number 2016/4
_shelx_space_group_comment
;
The symmetry employed for this shelxl refinement is uniquely defined
by the following loop, which should always be used as a source of
symmetry information in preference to the above space-group names.
They are only intended as comments.
;

loop_
_space_group_symop_operation_xyz
'x, y, z'
'-x, y+1/2, -z'

loop_
_atom_site_label
_atom_site_type_symbol
_atom_site_fract_x
_atom_site_fract_y
_atom_site_fract_z
_atom_site_U_iso_or_equiv
_atom_site_adp_type
_atom_site_occupancy
_atom_site_site_symmetry_order
_atom_site_calc_flag
_atom_site_refinement_flags_posn
_atom_site_refinement_flags_adp
_atom_site_refinement_flags_occupancy
_atom_site_disorder_assembly
_atom_site_disorder_group
S8 S 0.76988(11) 0.25786(9) 0.42707(6) 0.02454(19) Uani 1 1 d . . . . .
S4 S 0.29923(11) 0.50860(9) 0.13640(7) 0.0249(2) Uani 1 1 d . . . . .
S1 S 0.24118(11) 0.20224(9) 0.35734(7) 0.0241(2) Uani 1 1 d . . . . .
S7 S 0.42011(11) 0.13934(9) 0.54615(6) 0.0249(2) Uani 1 1 d . . . . .
S2 S 0.53087(12) 0.30697(10) 0.26280(7) 0.0276(2) Uani 1 1 d . . . . .
S6 S 0.15872(12) 0.76219(10) 0.07176(7) 0.0299(2) Uani 1 1 d . . . . .
S3 S 0.00468(11) 0.41670(10) 0.23449(7) 0.0282(2) Uani 1 1 d . . . . .
S5 S -0.19291(12) 0.65737(10) 0.19179(7) 0.0316(2) Uani 1 1 d . . . . .
C3 C 0.3150(5) 0.3151(4) 0.2728(3) 0.0246(7) Uani 1 1 d . . . . .
C1 C 0.4312(5) 0.2016(4) 0.4278(3) 0.0222(7) Uani 1 1 d . . . . .
C14 C 0.7633(5) 0.1444(4) 0.5298(3) 0.0243(7) Uani 1 1 d . . . . .
H14 H 0.868310 0.155426 0.567766 0.029 Uiso 1 1 calc R U . . .
C7 C -0.1868(5) 0.7579(4) 0.0816(3) 0.0274(8) Uani 1 1 d . . . . .
H7 H -0.284929 0.814557 0.081071 0.033 Uiso 1 1 calc R U . . .
C4 C 0.2193(5) 0.4020(4) 0.2232(3) 0.0241(7) Uani 1 1 d . . . . .
C2 C 0.5645(4) 0.2470(4) 0.3837(3) 0.0225(7) Uani 1 1 d . . . . .
C13 C 0.6255(5) 0.1821(4) 0.5983(3) 0.0250(7) Uani 1 1 d . . . . .
H13 H 0.643057 0.127639 0.656847 0.030 Uiso 1 1 calc R U . . .
C9 C -0.2033(5) 0.6752(4) -0.0116(3) 0.0306(8) Uani 1 1 d . . . . .
H9A H -0.180023 0.730537 -0.066924 0.037 Uiso 1 1 calc R U . . .
H9B H -0.120643 0.606041 -0.007812 0.037 Uiso 1 1 calc R U . . .
C5 C -0.0038(5) 0.5766(4) 0.1836(3) 0.0263(8) Uani 1 1 d . . . . .
C10 C -0.0240(6) 0.9430(5) 0.1727(3) 0.0367(10) Uani 1 1 d . . . . .
H10A H -0.024473 0.891303 0.232087 0.044 Uiso 1 1 calc R U . . .
H10B H 0.080911 0.989348 0.172518 0.044 Uiso 1 1 calc R U . . .
C16 C 0.7578(5) 0.0012(4) 0.4962(3) 0.0318(9) Uani 1 1 d . . . . .
H16A H 0.737396 -0.054372 0.551798 0.038 Uiso 1 1 calc R U . . .
H16B H 0.665537 -0.009797 0.448957 0.038 Uiso 1 1 calc R U . . .
C6 C 0.1290(5) 0.6183(4) 0.1386(3) 0.0247(7) Uani 1 1 d . . . . .
C17 C 0.5248(6) 0.3580(5) 0.7149(3) 0.0353(9) Uani 1 1 d . . . . .
H17A H 0.411751 0.340634 0.694201 0.053 Uiso 1 1 calc R U . . .
H17B H 0.537092 0.449329 0.731378 0.053 Uiso 1 1 calc R U . . .
H17C H 0.554740 0.305217 0.771078 0.053 Uiso 1 1 calc R U . . .
C8 C -0.0368(5) 0.8502(4) 0.0849(3) 0.0272(8) Uani 1 1 d . . . . .
H8 H -0.050928 0.906673 0.027219 0.033 Uiso 1 1 calc R U . . .
C15 C 0.6370(5) 0.3244(4) 0.6328(3) 0.0291(8) Uani 1 1 d . . . . .
H15A H 0.750705 0.342686 0.654582 0.035 Uiso 1 1 calc R U . . .
H15B H 0.609496 0.381635 0.577804 0.035 Uiso 1 1 calc R U . . .
C12 C -0.1642(7) 1.0432(5) 0.1732(4) 0.0412(10) Uani 1 1 d . . . . .
H12A H -0.164940 1.094433 0.114384 0.062 Uiso 1 1 calc R U . . .
H12B H -0.147801 1.100100 0.228651 0.062 Uiso 1 1 calc R U . . .
H12C H -0.268075 0.998136 0.176840 0.062 Uiso 1 1 calc R U . . .
C18 C 0.9149(6) -0.0449(5) 0.4507(4) 0.0384(10) Uani 1 1 d . . . . .
H18A H 0.933964 0.007142 0.393945 0.058 Uiso 1 1 calc R U . . .
H18B H 0.903363 -0.135633 0.432184 0.058 Uiso 1 1 calc R U . . .
H18C H 1.006978 -0.035550 0.497120 0.058 Uiso 1 1 calc R U . . .
C11 C -0.3730(6) 0.6133(6) -0.0295(4) 0.0504(13) Uani 1 1 d . . . . .
H11A H -0.391021 0.549370 0.020286 0.076 Uiso 1 1 calc R U . . .
H11B H -0.378658 0.571248 -0.092262 0.076 Uiso 1 1 calc R U . . .
H11C H -0.456562 0.680285 -0.027991 0.076 Uiso 1 1 calc R U . . .

loop_
_atom_site_aniso_label
_atom_site_aniso_U_11
_atom_site_aniso_U_22
_atom_site_aniso_U_33
_atom_site_aniso_U_23
_atom_site_aniso_U_13
_atom_site_aniso_U_12
S8 0.0208(4) 0.0273(4) 0.0253(4) 0.0061(4) -0.0005(3) -0.0013(3)
S4 0.0234(4) 0.0290(5) 0.0224(4) 0.0033(4) 0.0019(3) 0.0028(3)
S1 0.0222(4) 0.0243(4) 0.0254(4) 0.0016(4) -0.0037(3) -0.0008(3)
S7 0.0240(4) 0.0289(4) 0.0215(4) 0.0043(3) 0.0001(3) -0.0042(4)
S2 0.0257(4) 0.0364(5) 0.0208(4) 0.0068(4) 0.0018(3) 0.0050(4)
S6 0.0292(5) 0.0275(4) 0.0333(5) 0.0084(4) 0.0052(4) 0.0015(4)
S3 0.0246(4) 0.0299(5) 0.0301(5) 0.0094(4) 0.0014(4) 0.0015(4)
S5 0.0288(5) 0.0368(5) 0.0300(5) 0.0099(4) 0.0095(4) 0.0096(4)
C3 0.0251(18) 0.0278(18) 0.0209(17) -0.0026(15) 0.0006(14) 0.0019(15)
C1 0.0234(17) 0.0212(16) 0.0216(17) -0.0004(14) -0.0019(13) 0.0011(14)
C14 0.0260(17) 0.0257(18) 0.0207(17) 0.0058(15) -0.0031(14) 0.0010(15)
C7 0.0302(19) 0.0261(17) 0.0264(18) 0.0074(16) 0.0043(15) 0.0071(16)
C4 0.0257(18) 0.0259(17) 0.0206(17) -0.0015(15) -0.0003(14) 0.0024(15)
C2 0.0228(17) 0.0230(17) 0.0217(16) 0.0025(14) -0.0003(13) 0.0009(14)
C13 0.0252(18) 0.0284(19) 0.0209(17) 0.0041(15) -0.0030(14) -0.0004(15)
C9 0.033(2) 0.033(2) 0.0250(18) 0.0017(16) 0.0014(15) 0.0010(17)
C5 0.0273(19) 0.0293(19) 0.0225(18) 0.0056(15) 0.0023(15) 0.0043(15)
C10 0.049(3) 0.034(2) 0.027(2) -0.0002(17) -0.0004(19) 0.0035(19)
C16 0.034(2) 0.0264(19) 0.036(2) 0.0038(17) 0.0053(17) 0.0012(16)
C6 0.0251(18) 0.0271(18) 0.0216(17) 0.0018(14) -0.0010(14) 0.0038(15)
C17 0.037(2) 0.040(2) 0.028(2) -0.0049(18) 0.0018(18) -0.0013(18)
C8 0.030(2) 0.0263(18) 0.0248(19) 0.0017(15) 0.0001(15) 0.0036(16)
C15 0.0284(19) 0.031(2) 0.0273(19) -0.0028(16) -0.0003(16) -0.0036(16)
C12 0.057(3) 0.031(2) 0.037(2) 0.0000(18) 0.011(2) 0.009(2)
C18 0.039(2) 0.035(2) 0.041(2) 0.0027(19) 0.005(2) 0.0127(18)
C11 0.037(3) 0.068(4) 0.045(3) -0.005(3) -0.001(2) -0.005(2)

loop_
_atom_type_symbol
_atom_type_description
_atom_type_scat_dispersion_real
_atom_type_scat_dispersion_imag
_atom_type_scat_source
C C 0.0181 0.0091 'International Tables Vol C Tables 4.2.6.8 and 6.1.1.4'
H H 0.0000 0.0000 'International Tables Vol C Tables 4.2.6.8 and 6.1.1.4'
S S 0.3331 0.5567 'International Tables Vol C Tables 4.2.6.8 and 6.1.1.4'

loop_
_geom_angle_atom_site_label_1
_geom_angle_atom_site_label_2
_geom_angle_atom_site_label_3
_geom_angle
_geom_angle_site_symmetry_1
_geom_angle_site_symmetry_3
_geom_angle_publ_flag
C2 S8 C14 99.26(18) . . ?
C4 S4 C6 93.76(18) . . ?
C3 S1 C1 92.82(18) . . ?
C1 S7 C13 100.99(18) . . ?
C3 S2 C2 92.88(17) . . ?
C6 S6 C8 102.47(18) . . ?
C4 S3 C5 93.62(19) . . ?
C5 S5 C7 98.69(18) . . ?
C4 C3 S1 124.1(3) . . ?
C4 C3 S2 122.9(3) . . ?
S1 C3 S2 113.0(2) . . ?
C2 C1 S7 128.4(3) . . ?
C2 C1 S1 116.4(3) . . ?
S7 C1 S1 115.2(2) . . ?
C16 C14 C13 114.2(3) . . ?
C16 C14 S8 111.8(3) . . ?
C13 C14 S8 111.3(3) . . ?
C16 C14 H14 106.3 . . ?
C13 C14 H14 106.3 . . ?
S8 C14 H14 106.3 . . ?
C9 C7 C8 113.5(3) . . ?
C9 C7 S5 112.2(3) . . ?
C8 C7 S5 111.8(3) . . ?
C9 C7 H7 106.2 . . ?
C8 C7 H7 106.2 . . ?
S5 C7 H7 106.2 . . ?
C3 C4 S3 124.1(3) . . ?
C3 C4 S4 122.0(3) . . ?
S3 C4 S4 113.9(2) . . ?
C1 C2 S8 129.8(3) . . ?
C1 C2 S2 116.7(3) . . ?
S8 C2 S2 113.4(2) . . ?
C15 C13 C14 113.0(3) . . ?
C15 C13 S7 112.8(3) . . ?
C14 C13 S7 111.8(3) . . ?
C15 C13 H13 106.2 . . ?
C14 C13 H13 106.2 . . ?
S7 C13 H13 106.2 . . ?
C11 C9 C7 113.9(4) . . ?
C11 C9 H9A 108.8 . . ?
C7 C9 H9A 108.8 . . ?
C11 C9 H9B 108.8 . . ?
C7 C9 H9B 108.8 . . ?
H9A C9 H9B 107.7 . . ?
C6 C5 S5 127.4(3) . . ?
C6 C5 S3 117.3(3) . . ?
S5 C5 S3 115.1(2) . . ?
C12 C10 C8 113.2(4) . . ?
C12 C10 H10A 108.9 . . ?
C8 C10 H10A 108.9 . . ?
C12 C10 H10B 108.9 . . ?
C8 C10 H10B 108.9 . . ?
H10A C10 H10B 107.7 . . ?
C18 C16 C14 114.0(4) . . ?
C18 C16 H16A 108.8 . . ?
C14 C16 H16A 108.8 . . ?
C18 C16 H16B 108.8 . . ?
C14 C16 H16B 108.8 . . ?
H16A C16 H16B 107.6 . . ?
C5 C6 S6 130.0(3) . . ?
C5 C6 S4 116.8(3) . . ?
S6 C6 S4 113.0(2) . . ?
C15 C17 H17A 109.5 . . ?
C15 C17 H17B 109.5 . . ?
H17A C17 H17B 109.5 . . ?
C15 C17 H17C 109.5 . . ?
H17A C17 H17C 109.5 . . ?
H17B C17 H17C 109.5 . . ?
C10 C8 C7 115.1(4) . . ?
C10 C8 S6 110.7(3) . . ?
C7 C8 S6 112.5(3) . . ?
C10 C8 H8 105.9 . . ?
C7 C8 H8 105.9 . . ?
S6 C8 H8 105.9 . . ?
C17 C15 C13 114.5(3) . . ?
C17 C15 H15A 108.6 . . ?
C13 C15 H15A 108.6 . . ?
C17 C15 H15B 108.6 . . ?
C13 C15 H15B 108.6 . . ?
H15A C15 H15B 107.6 . . ?
C10 C12 H12A 109.5 . . ?
C10 C12 H12B 109.5 . . ?
H12A C12 H12B 109.5 . . ?
C10 C12 H12C 109.5 . . ?
H12A C12 H12C 109.5 . . ?
H12B C12 H12C 109.5 . . ?
C16 C18 H18A 109.5 . . ?
C16 C18 H18B 109.5 . . ?
H18A C18 H18B 109.5 . . ?
C16 C18 H18C 109.5 . . ?
H18A C18 H18C 109.5 . . ?
H18B C18 H18C 109.5 . . ?
C9 C11 H11A 109.5 . . ?
C9 C11 H11B 109.5 . . ?
H11A C11 H11B 109.5 . . ?
C9 C11 H11C 109.5 . . ?
H11A C11 H11C 109.5 . . ?
H11B C11 H11C 109.5 . . ?

loop_
_geom_bond_atom_site_label_1
_geom_bond_atom_site_label_2
_geom_bond_distance
_geom_bond_site_symmetry_2
_geom_bond_publ_flag
S8 C2 1.739(4) . ?
S8 C14 1.824(4) . ?
S4 C4 1.757(4) . ?
S4 C6 1.773(4) . ?
S1 C3 1.757(4) . ?
S1 C1 1.774(4) . ?
S7 C1 1.748(4) . ?
S7 C13 1.828(4) . ?
S2 C3 1.758(4) . ?
S2 C2 1.775(4) . ?
S6 C6 1.750(4) . ?
S6 C8 1.832(4) . ?
S3 C4 1.755(4) . ?
S3 C5 1.770(4) . ?
S5 C5 1.744(4) . ?
S5 C7 1.828(4) . ?
C3 C4 1.338(5) . ?
C1 C2 1.344(5) . ?
C14 C16 1.528(6) . ?
C14 C13 1.540(5) . ?
C14 H14 0.9800 . ?
C7 C9 1.530(6) . ?
C7 C8 1.531(6) . ?
C7 H7 0.9800 . ?
C13 C15 1.524(6) . ?
C13 H13 0.9800 . ?
C9 C11 1.518(6) . ?
C9 H9A 0.9700 . ?
C9 H9B 0.9700 . ?
C5 C6 1.333(6) . ?
C10 C12 1.525(7) . ?
C10 C8 1.529(6) . ?
C10 H10A 0.9700 . ?
C10 H10B 0.9700 . ?
C16 C18 1.516(6) . ?
C16 H16A 0.9700 . ?
C16 H16B 0.9700 . ?
C17 C15 1.519(6) . ?
C17 H17A 0.9600 . ?
C17 H17B 0.9600 . ?
C17 H17C 0.9600 . ?
C8 H8 0.9800 . ?
C15 H15A 0.9700 . ?
C15 H15B 0.9700 . ?
C12 H12A 0.9600 . ?
C12 H12B 0.9600 . ?
C12 H12C 0.9600 . ?
C18 H18A 0.9600 . ?
C18 H18B 0.9600 . ?
C18 H18C 0.9600 . ?
C11 H11A 0.9600 . ?
C11 H11B 0.9600 . ?
C11 H11C 0.9600 . ?

loop_
_geom_torsion_atom_site_label_1
_geom_torsion_atom_site_label_2
_geom_torsion_atom_site_label_3
_geom_torsion_atom_site_label_4
_geom_torsion
_geom_torsion_site_symmetry_1
_geom_torsion_site_symmetry_2
_geom_torsion_site_symmetry_3
_geom_torsion_site_symmetry_4
_geom_torsion_publ_flag
C1 S1 C3 C4 -149.9(3) . . . . ?
C1 S1 C3 S2 27.9(2) . . . . ?
C2 S2 C3 C4 150.9(3) . . . . ?
C2 S2 C3 S1 -27.0(2) . . . . ?
C13 S7 C1 C2 10.3(4) . . . . ?
C13 S7 C1 S1 -170.6(2) . . . . ?
C3 S1 C1 C2 -18.2(3) . . . . ?
C3 S1 C1 S7 162.6(2) . . . . ?
C2 S8 C14 C16 75.0(3) . . . . ?
C2 S8 C14 C13 -54.0(3) . . . . ?
C5 S5 C7 C9 68.9(3) . . . . ?
C5 S5 C7 C8 -59.9(3) . . . . ?
S1 C3 C4 S3 -0.1(5) . . . . ?
S2 C3 C4 S3 -177.7(2) . . . . ?
S1 C3 C4 S4 -177.7(2) . . . . ?
S2 C3 C4 S4 4.7(5) . . . . ?
C5 S3 C4 C3 161.2(3) . . . . ?
C5 S3 C4 S4 -21.1(2) . . . . ?
C6 S4 C4 C3 -161.3(3) . . . . ?
C6 S4 C4 S3 20.8(2) . . . . ?
S7 C1 C2 S8 0.9(6) . . . . ?
S1 C1 C2 S8 -178.2(2) . . . . ?
S7 C1 C2 S2 -178.6(2) . . . . ?
S1 C1 C2 S2 2.3(4) . . . . ?
C14 S8 C2 C1 17.4(4) . . . . ?
C14 S8 C2 S2 -163.0(2) . . . . ?
C3 S2 C2 C1 14.9(3) . . . . ?
C3 S2 C2 S8 -164.7(2) . . . . ?
C16 C14 C13 C15 178.4(3) . . . . ?
S8 C14 C13 C15 -53.8(4) . . . . ?
C16 C14 C13 S7 -52.9(4) . . . . ?
S8 C14 C13 S7 74.8(3) . . . . ?
C1 S7 C13 C15 81.4(3) . . . . ?
C1 S7 C13 C14 -47.3(3) . . . . ?
C8 C7 C9 C11 -163.7(4) . . . . ?
S5 C7 C9 C11 68.4(4) . . . . ?
C7 S5 C5 C6 25.6(4) . . . . ?
C7 S5 C5 S3 -149.9(2) . . . . ?
C4 S3 C5 C6 13.1(4) . . . . ?
C4 S3 C5 S5 -170.9(2) . . . . ?
C13 C14 C16 C18 -165.4(3) . . . . ?
S8 C14 C16 C18 67.1(4) . . . . ?
S5 C5 C6 S6 -1.5(6) . . . . ?
S3 C5 C6 S6 173.9(2) . . . . ?
S5 C5 C6 S4 -176.1(2) . . . . ?
S3 C5 C6 S4 -0.6(4) . . . . ?
C8 S6 C6 C5 3.6(4) . . . . ?
C8 S6 C6 S4 178.3(2) . . . . ?
C4 S4 C6 C5 -12.2(3) . . . . ?
C4 S4 C6 S6 172.4(2) . . . . ?
C12 C10 C8 C7 -65.5(5) . . . . ?
C12 C10 C8 S6 165.5(3) . . . . ?
C9 C7 C8 C10 175.0(3) . . . . ?
S5 C7 C8 C10 -56.8(4) . . . . ?
C9 C7 C8 S6 -56.9(4) . . . . ?
S5 C7 C8 S6 71.2(3) . . . . ?
C6 S6 C8 C10 92.1(3) . . . . ?
C6 S6 C8 C7 -38.3(3) . . . . ?
C14 C13 C15 C17 -168.9(3) . . . . ?
S7 C13 C15 C17 63.0(4) . . . . ?
